data_7135783
loop_
_publ_author_name
'Qiu, Xiao-Dong'
'Lu, Jun'
'Qu, Da-Hui'
'Tong, Fei'

_publ_section_title
;
 Aspect ratio-dependent twisting motions in photomechanical molecular
 crystal ribbons <i>via</i> solid-state [2+2] photodimerization.
;
_journal_issue 32
_journal_name_full 'Chemical communications (Cambridge, England)'
_journal_page_first 8225
_journal_page_last 8229
_journal_paper_doi 10.1039/d6cc00116e
_journal_volume 62
_journal_year 2026
_chemical_formula_moiety 'C26 H22 N2 O4'
_chemical_formula_sum 'C26 H22 N2 O4'
_chemical_formula_weight 426.45
_space_group_crystal_system triclinic
_space_group_IT_number 2
_space_group_name_Hall '-P 1'
_space_group_name_H-M_alt 'P -1'
_atom_sites_solution_hydrogens geom
_audit_creation_date 2025-11-14
_audit_creation_method
;
Olex2 1.5
(compiled 2024.02.16 svn.r378c4104 for OlexSys, GUI svn.r6928)
;
_audit_update_record
;
2026-01-06 deposited with the CCDC.	2026-03-18 downloaded from the CCDC.
;
_cell_angle_alpha 72.773(6)
_cell_angle_beta 89.286(8)
_cell_angle_gamma 70.571(7)
_cell_formula_units_Z 1
_cell_length_a 7.4552(8)
_cell_length_b 7.6250(6)
_cell_length_c 11.4156(8)
_cell_measurement_reflns_used 1069
_cell_measurement_temperature 298.00
_cell_measurement_theta_max 71.320
_cell_measurement_theta_min 4.073
_cell_volume 581.85(9)
_computing_cell_refinement 'SAINT V8.41 (?, 2016)'
_computing_data_reduction 'SAINT V8.41 (?, 2016)'
_computing_molecular_graphics 'Olex2 1.5 (Dolomanov et al., 2009)'
_computing_publication_material 'Olex2 1.5 (Dolomanov et al., 2009)'
_computing_structure_refinement 'SHELXL 2018/3 (Sheldrick, 2015)'
_computing_structure_solution 'SHELXT 2018/2 (Sheldrick, 2018)'
_diffrn_ambient_temperature 298.00
_diffrn_detector 'photon counting detector'
_diffrn_detector_area_resol_mean 7.9
_diffrn_detector_type 'PHOTON III detector'
_diffrn_measured_fraction_theta_full 1.000
_diffrn_measured_fraction_theta_max 0.999
_diffrn_measurement_device 'three-circle diffractometer'
_diffrn_measurement_device_type 'Bruker D8 Venture PHOTON III'
_diffrn_measurement_method '\f and \w scans'
_diffrn_radiation_monochromator 'mirror optics'
_diffrn_radiation_probe x-ray
_diffrn_radiation_type CuK\a
_diffrn_radiation_wavelength 1.54178
_diffrn_reflns_av_R_equivalents 0.0748
_diffrn_reflns_av_unetI/netI 0.0854
_diffrn_reflns_Laue_measured_fraction_full 1.000
_diffrn_reflns_Laue_measured_fraction_max 0.999
_diffrn_reflns_limit_h_max 8
_diffrn_reflns_limit_h_min -8
_diffrn_reflns_limit_k_max 9
_diffrn_reflns_limit_k_min -9
_diffrn_reflns_limit_l_max 13
_diffrn_reflns_limit_l_min -13
_diffrn_reflns_number 8081
_diffrn_reflns_point_group_measured_fraction_full 1.000
_diffrn_reflns_point_group_measured_fraction_max 0.999
_diffrn_reflns_theta_full 67.679
_diffrn_reflns_theta_max 68.239
_diffrn_reflns_theta_min 4.073
_diffrn_source 'microfocus sealed X-ray tube'
_diffrn_source_current 1.0
_diffrn_source_power 0.05
_diffrn_source_type 'Incoatec I\ms Diamond II'
_diffrn_source_voltage 50.0
_exptl_absorpt_coefficient_mu 0.673
_exptl_absorpt_correction_T_max 0.7538
_exptl_absorpt_correction_T_min 0.6070
_exptl_absorpt_correction_type multi-scan
_exptl_absorpt_process_details
;
SADABS-2016/2 (Bruker,2016/2) was used for absorption correction.
wR2(int) was 0.0943 before and 0.0695 after correction.
The Ratio of minimum to maximum transmission is 0.8053.
The \l/2 correction factor is Not present.
;
_exptl_crystal_colour colourless
_exptl_crystal_colour_primary colourless
_exptl_crystal_density_diffrn 1.217
_exptl_crystal_description block
_exptl_crystal_F_000 224
_exptl_crystal_size_max 0.045
_exptl_crystal_size_mid 0.03
_exptl_crystal_size_min 0.025
_refine_diff_density_max 0.571
_refine_diff_density_min -0.395
_refine_diff_density_rms 0.063
_refine_ls_extinction_method none
_refine_ls_goodness_of_fit_ref 1.017
_refine_ls_hydrogen_treatment constr
_refine_ls_matrix_type full
_refine_ls_number_parameters 146
_refine_ls_number_reflns 2128
_refine_ls_number_restraints 0
_refine_ls_restrained_S_all 1.017
_refine_ls_R_factor_all 0.1245
_refine_ls_R_factor_gt 0.0886
_refine_ls_shift/su_max 0.000
_refine_ls_shift/su_mean 0.000
_refine_ls_structure_factor_coef Fsqd
_refine_ls_weighting_details 'w=1/[\s^2^(Fo^2^)+(0.1876P)^2^] where P=(Fo^2^+2Fc^2^)/3'
_refine_ls_weighting_scheme calc
_refine_ls_wR_factor_gt 0.2453
_refine_ls_wR_factor_ref 0.2946
_reflns_Friedel_coverage 0.000
_reflns_number_gt 1222
_reflns_number_total 2128
_reflns_threshold_expression 'I > 2\s(I)'
_cod_data_source_file d6cc00116e7.cif
_cod_data_source_block cu_20251114_y30240328_lj_1_a
_cod_database_code 7135783
_shelx_shelxl_version_number 2018/3
_shelx_space_group_comment
;
The symmetry employed for this shelxl refinement is uniquely defined
by the following loop, which should always be used as a source of
symmetry information in preference to the above space-group names.
They are only intended as comments.
;
_olex2_refinement_description
;
1. Fixed Uiso
 At 1.2 times of:
  All C(H) groups
 At 1.5 times of:
  All C(H,H,H) groups
2.a Ternary CH refined with riding coordinates:
 C7(H7), C8(H8)
2.b Aromatic/amide H refined with riding coordinates:
 C2(H2), C3(H3), C4(H4), C5(H5), C6(H6), C9(H9)
2.c Idealised Me refined as rotating group:
 C12(H12A,H12B,H12C)
;
_olex2_submission_special_instructions 'No special instructions were received'

loop_
_space_group_symop_operation_xyz
'x, y, z'
'-x, -y, -z'

loop_
_atom_site_label
_atom_site_type_symbol
_atom_site_fract_x
_atom_site_fract_y
_atom_site_fract_z
_atom_site_U_iso_or_equiv
_atom_site_adp_type
_atom_site_occupancy
_atom_site_site_symmetry_order
_atom_site_calc_flag
_atom_site_refinement_flags_posn
_atom_site_refinement_flags_adp
_atom_site_refinement_flags_occupancy
_atom_site_disorder_assembly
_atom_site_disorder_group
O1 O 0.7651(4) 0.7542(3) 0.8485(2) 0.0840(8) Uani 1 1 d . . . . .
O2 O 0.6617(5) 0.9725(3) 0.6620(2) 0.0941(9) Uani 1 1 d . . . . .
N1 N 0.9251(7) 0.2899(5) 0.8371(4) 0.1178(15) Uani 1 1 d . . . . .
C1 C 0.6725(6) 0.4180(5) 0.3311(3) 0.0814(10) Uani 1 1 d . . . . .
C2 C 0.7674(6) 0.2185(5) 0.3790(4) 0.0850(11) Uani 1 1 d . . . . .
H2 H 0.788065 0.160110 0.463963 0.102 Uiso 1 1 calc R U . . .
C3 C 0.8317(7) 0.1051(6) 0.3025(5) 0.0993(13) Uani 1 1 d . . . . .
H3 H 0.893623 -0.029066 0.336194 0.119 Uiso 1 1 calc R U . . .
C4 C 0.8047(8) 0.1893(8) 0.1766(5) 0.1111(16) Uani 1 1 d . . . . .
H4 H 0.846079 0.112436 0.124994 0.133 Uiso 1 1 calc R U . . .
C5 C 0.7173(8) 0.3854(8) 0.1284(4) 0.1106(16) Uani 1 1 d . . . . .
H5 H 0.701861 0.443256 0.043449 0.133 Uiso 1 1 calc R U . . .
C6 C 0.6510(7) 0.4998(6) 0.2037(4) 0.0950(12) Uani 1 1 d . . . . .
H6 H 0.590755 0.634021 0.168890 0.114 Uiso 1 1 calc R U . . .
C7 C 0.5598(7) 0.5395(5) 0.4101(3) 0.0871(12) Uani 1 1 d . . . . .
H7 H 0.533652 0.678501 0.366808 0.105 Uiso 1 1 calc R U . . .
C8 C 0.6368(7) 0.4924(5) 0.5451(3) 0.0877(12) Uani 1 1 d . . . . .
H8 H 0.746809 0.370664 0.572277 0.105 Uiso 1 1 calc R U . . .
C9 C 0.6702(6) 0.6536(5) 0.5788(3) 0.0823(11) Uani 1 1 d . . . . .
H9 H 0.630642 0.776895 0.520292 0.099 Uiso 1 1 calc R U . . .
C10 C 0.7527(5) 0.6339(5) 0.6867(3) 0.0723(9) Uani 1 1 d . . . . .
C11 C 0.7232(5) 0.8075(4) 0.7278(3) 0.0720(9) Uani 1 1 d . . . . .
C12 C 0.7218(8) 0.9112(6) 0.9026(4) 0.1065(15) Uani 1 1 d . . . . .
H12A H 0.777844 1.005363 0.858762 0.160 Uiso 1 1 calc R U . . .
H12B H 0.773109 0.859074 0.987439 0.160 Uiso 1 1 calc R U . . .
H12C H 0.585817 0.973423 0.897609 0.160 Uiso 1 1 calc R U . . .
C13 C 0.8489(6) 0.4440(5) 0.7715(4) 0.0857(11) Uani 1 1 d . . . . .

loop_
_atom_site_aniso_label
_atom_site_aniso_U_11
_atom_site_aniso_U_22
_atom_site_aniso_U_33
_atom_site_aniso_U_23
_atom_site_aniso_U_13
_atom_site_aniso_U_12
O1 0.123(2) 0.0615(12) 0.0613(14) -0.0211(10) -0.0025(12) -0.0221(12)
O2 0.136(2) 0.0573(13) 0.0747(16) -0.0144(11) -0.0059(15) -0.0207(13)
N1 0.167(4) 0.0596(17) 0.101(3) -0.0203(17) -0.039(3) -0.0082(19)
C1 0.113(3) 0.0637(17) 0.0579(18) -0.0194(14) 0.0018(17) -0.0180(17)
C2 0.103(3) 0.0679(18) 0.069(2) -0.0242(16) 0.0064(17) -0.0071(17)
C3 0.110(3) 0.079(2) 0.095(3) -0.038(2) 0.009(2) -0.004(2)
C4 0.125(4) 0.115(3) 0.088(3) -0.058(3) 0.019(3) -0.012(3)
C5 0.140(4) 0.114(3) 0.067(2) -0.033(2) 0.021(2) -0.026(3)
C6 0.130(3) 0.079(2) 0.062(2) -0.0161(18) 0.008(2) -0.024(2)
C7 0.125(3) 0.0570(16) 0.065(2) -0.0191(15) 0.0016(19) -0.0134(17)
C8 0.117(3) 0.0639(18) 0.067(2) -0.0240(16) -0.0082(19) -0.0092(18)
C9 0.107(3) 0.0592(17) 0.068(2) -0.0225(15) -0.0011(17) -0.0096(16)
C10 0.086(2) 0.0588(16) 0.0627(18) -0.0200(14) 0.0020(15) -0.0117(14)
C11 0.090(2) 0.0593(17) 0.0623(19) -0.0196(14) 0.0010(15) -0.0188(14)
C12 0.157(4) 0.082(2) 0.085(3) -0.045(2) 0.005(3) -0.029(2)
C13 0.112(3) 0.0651(19) 0.071(2) -0.0234(17) -0.0111(19) -0.0162(18)

loop_
_atom_type_symbol
_atom_type_description
_atom_type_scat_dispersion_real
_atom_type_scat_dispersion_imag
_atom_type_scat_source
C C 0.0181 0.0091 'International Tables Vol C Tables 4.2.6.8 and 6.1.1.4'
H H 0.0000 0.0000 'International Tables Vol C Tables 4.2.6.8 and 6.1.1.4'
N N 0.0311 0.0180 'International Tables Vol C Tables 4.2.6.8 and 6.1.1.4'
O O 0.0492 0.0322 'International Tables Vol C Tables 4.2.6.8 and 6.1.1.4'

loop_
_geom_angle_atom_site_label_1
_geom_angle_atom_site_label_2
_geom_angle_atom_site_label_3
_geom_angle
_geom_angle_site_symmetry_1
_geom_angle_site_symmetry_3
_geom_angle_publ_flag
C11 O1 C12 116.1(3) . . ?
C2 C1 C6 117.5(4) . . ?
C2 C1 C7 122.0(3) . . ?
C6 C1 C7 119.4(3) . . ?
C1 C2 H2 119.6 . . ?
C3 C2 C1 120.9(4) . . ?
C3 C2 H2 119.6 . . ?
C2 C3 H3 119.8 . . ?
C4 C3 C2 120.4(4) . . ?
C4 C3 H3 119.8 . . ?
C3 C4 H4 120.3 . . ?
C5 C4 C3 119.3(4) . . ?
C5 C4 H4 120.3 . . ?
C4 C5 H5 119.6 . . ?
C4 C5 C6 120.8(4) . . ?
C6 C5 H5 119.6 . . ?
C1 C6 H6 119.5 . . ?
C5 C6 C1 121.0(4) . . ?
C5 C6 H6 119.5 . . ?
C1 C7 H7 109.2 . . ?
C1 C7 C8 117.4(3) . 2_666 ?
C1 C7 C8 119.7(3) . . ?
C8 C7 H7 109.2 2_666 . ?
C8 C7 H7 109.2 . . ?
C8 C7 C8 90.6(3) . 2_666 ?
C7 C8 C7 89.4(3) . 2_666 ?
C7 C8 H8 112.0 2_666 . ?
C7 C8 H8 112.0 . . ?
C9 C8 C7 116.6(3) . . ?
C9 C8 C7 112.9(3) . 2_666 ?
C9 C8 H8 112.0 . . ?
C8 C9 H9 117.7 . . ?
C10 C9 C8 124.5(3) . . ?
C10 C9 H9 117.7 . . ?
C9 C10 C11 120.2(3) . . ?
C9 C10 C13 120.6(3) . . ?
C13 C10 C11 118.7(3) . . ?
O1 C11 C10 110.6(3) . . ?
O2 C11 O1 124.9(3) . . ?
O2 C11 C10 124.5(3) . . ?
O1 C12 H12A 109.5 . . ?
O1 C12 H12B 109.5 . . ?
O1 C12 H12C 109.5 . . ?
H12A C12 H12B 109.5 . . ?
H12A C12 H12C 109.5 . . ?
H12B C12 H12C 109.5 . . ?
N1 C13 C10 178.2(4) . . ?

loop_
_geom_bond_atom_site_label_1
_geom_bond_atom_site_label_2
_geom_bond_distance
_geom_bond_site_symmetry_2
_geom_bond_publ_flag
O1 C11 1.324(4) . ?
O1 C12 1.449(4) . ?
O2 C11 1.193(4) . ?
N1 C13 1.145(5) . ?
C1 C2 1.384(5) . ?
C1 C6 1.389(6) . ?
C1 C7 1.529(5) . ?
C2 H2 0.9300 . ?
C2 C3 1.379(6) . ?
C3 H3 0.9300 . ?
C3 C4 1.376(7) . ?
C4 H4 0.9300 . ?
C4 C5 1.355(7) . ?
C5 H5 0.9300 . ?
C5 C6 1.375(7) . ?
C6 H6 0.9300 . ?
C7 H7 0.9800 . ?
C7 C8 1.616(7) 2_666 ?
C7 C8 1.546(5) . ?
C8 H8 0.9800 . ?
C8 C9 1.486(5) . ?
C9 H9 0.9300 . ?
C9 C10 1.329(5) . ?
C10 C11 1.481(5) . ?
C10 C13 1.430(5) . ?
C12 H12A 0.9600 . ?
C12 H12B 0.9600 . ?
C12 H12C 0.9600 . ?

loop_
_geom_torsion_atom_site_label_1
_geom_torsion_atom_site_label_2
_geom_torsion_atom_site_label_3
_geom_torsion_atom_site_label_4
_geom_torsion
_geom_torsion_site_symmetry_1
_geom_torsion_site_symmetry_2
_geom_torsion_site_symmetry_3
_geom_torsion_site_symmetry_4
_geom_torsion_publ_flag
C1 C2 C3 C4 0.9(8) . . . . ?
C1 C7 C8 C7 -122.4(4) . . . 2_666 ?
C1 C7 C8 C9 122.2(4) . . . . ?
C2 C1 C6 C5 1.7(8) . . . . ?
C2 C1 C7 C8 37.7(6) . . . . ?
C2 C1 C7 C8 -70.3(5) . . . 2_666 ?
C2 C3 C4 C5 1.1(9) . . . . ?
C3 C4 C5 C6 -1.7(9) . . . . ?
C4 C5 C6 C1 0.3(9) . . . . ?
C6 C1 C2 C3 -2.3(7) . . . . ?
C6 C1 C7 C8 -154.7(4) . . . . ?
C6 C1 C7 C8 97.3(5) . . . 2_666 ?
C7 C1 C2 C3 165.5(5) . . . . ?
C7 C1 C6 C5 -166.4(5) . . . . ?
C7 C8 C9 C10 85.3(5) 2_666 . . . ?
C7 C8 C9 C10 -173.2(4) . . . . ?
C8 C7 C8 C7 -0.001(1) 2_666 . . 2_666 ?
C8 C7 C8 C9 -115.4(4) 2_666 . . . ?
C8 C9 C10 C11 -159.5(4) . . . . ?
C8 C9 C10 C13 11.9(7) . . . . ?
C9 C10 C11 O1 160.9(4) . . . . ?
C9 C10 C11 O2 -15.9(6) . . . . ?
C12 O1 C11 O2 3.4(6) . . . . ?
C12 O1 C11 C10 -173.3(4) . . . . ?
C13 C10 C11 O1 -10.8(5) . . . . ?
C13 C10 C11 O2 172.5(4) . . . . ?
